data_4124940
loop_
_publ_author_name
'Izquierdo, Joseba'
'Landa, Aitor'
'Bastida, I\~naki'
'L\'opez, Rosa'
'Oiarbide, Mikel'
'Palomo, Claudio'

_publ_section_title
;
 Base-Catalyzed Asymmetric \a-Functionalization of 2-(Cyanomethyl)azaarene
 N-Oxides Leading to Quaternary Stereocenters.
;
_journal_issue 10
_journal_name_full 'Journal of the American Chemical Society'
_journal_page_first 3282
_journal_page_last 3285
_journal_paper_doi 10.1021/jacs.5b13385
_journal_volume 138
_journal_year 2016
_chemical_absolute_configuration ad
_chemical_compound_source 'synthesis as described'
_chemical_formula_moiety 'C19 H20 N2 O3'
_chemical_formula_sum 'C19 H20 N2 O3'
_chemical_formula_weight 324.37
_space_group_crystal_system monoclinic
_space_group_IT_number 4
_space_group_name_Hall 'P 2yb'
_space_group_name_H-M_alt 'P 1 21 1'
_symmetry_cell_setting monoclinic
_symmetry_Int_Tables_number 4
_symmetry_space_group_name_Hall 'P 2yb'
_symmetry_space_group_name_H-M 'P 1 21 1'
_atom_sites_solution_hydrogens mixed
_atom_sites_solution_primary direct
_audit_creation_date 2015-04-30T12:30:18-00:00
_audit_creation_method 'WinGX routine CIF_UPDATE'
_cell_angle_alpha 90
_cell_angle_beta 106.276(3)
_cell_angle_gamma 90
_cell_formula_units_Z 2
_cell_length_a 6.47304(18)
_cell_length_b 15.3437(3)
_cell_length_c 8.7824(2)
_cell_measurement_reflns_used 4907
_cell_measurement_temperature 100.00(10)
_cell_measurement_theta_max 76.266
_cell_measurement_theta_min 5.229
_cell_measurement_wavelength 1.54184
_cell_volume 837.31(4)
_computing_cell_refinement 'CrysAlis Pro (Oxford Diffraction Ltd., 2011)'
_computing_data_collection 'CrysAlis Pro (Oxford Diffraction Ltd., 2011)'
_computing_data_reduction 'CrysAlis Pro (Oxford Diffraction Ltd., 2011)'
_computing_molecular_graphics 'Diamond v.3.2f (Crystal Impact GbR, 2008)'
_computing_publication_material 'WinGX publication routines (Farrugia, 1999)'
_computing_structure_refinement 'SHELXL-97 (Sheldrick, 2008)'
_computing_structure_solution 'OLEX2 (Dolomanov et al, 2009)'
_diffrn_ambient_temperature 100.00(10)
_diffrn_detector 'CCD plate'
_diffrn_detector_area_resol_mean 5.2012
_diffrn_detector_type Atlas
_diffrn_measured_fraction_theta_full 0.999
_diffrn_measured_fraction_theta_max 0.999
_diffrn_measurement_details
;
  1 omega   32.00   63.00   1.0000    1.5000
omega____ theta____ kappa____ phi______ frames
    -       40.8256   37.0000    0.0000 31

  2 omega   70.00  101.00   1.0000    1.5000
omega____ theta____ kappa____ phi______ frames
    -       40.8256   37.0000    0.0000 31

  3 omega  -19.00   70.00   1.0000    1.5000
omega____ theta____ kappa____ phi______ frames
    -       40.8256  -57.0000  -60.0000 89

  4 omega  -35.00   67.00   1.0000    1.5000
omega____ theta____ kappa____ phi______ frames
    -       40.8256  -37.0000  120.0000 102

  5 omega   16.00  111.00   1.0000    1.5000
omega____ theta____ kappa____ phi______ frames
    -       40.8256   57.0000  -90.0000 95

  6 omega -107.00  -34.00   1.0000    6.0000
omega____ theta____ kappa____ phi______ frames
    -      -83.0000   77.0000  150.0000 73

  7 omega   39.00   68.00   1.0000    6.0000
omega____ theta____ kappa____ phi______ frames
    -      113.0000  -30.0000   90.0000 29

  8 omega   48.00  115.00   1.0000    6.0000
omega____ theta____ kappa____ phi______ frames
    -      113.0000  -77.0000   60.0000 67

  9 omega   89.00  148.00   1.0000    6.0000
omega____ theta____ kappa____ phi______ frames
    -      113.0000   30.0000   90.0000 59

 10 omega   39.00   67.00   1.0000    6.0000
omega____ theta____ kappa____ phi______ frames
    -      113.0000  -30.0000   60.0000 28

 11 omega   40.00   67.00   1.0000    6.0000
omega____ theta____ kappa____ phi______ frames
    -      113.0000  -30.0000 -150.0000 27

 12 omega   97.00  142.00   1.0000    6.0000
omega____ theta____ kappa____ phi______ frames
    -      113.0000  -61.0000   60.0000 45

 13 omega   41.00   69.00   1.0000    6.0000
omega____ theta____ kappa____ phi______ frames
    -      113.0000  -30.0000    0.0000 28

 14 omega   37.00   68.00   1.0000    6.0000
omega____ theta____ kappa____ phi______ frames
    -      113.0000  -30.0000   30.0000 31

 15 omega   96.00  158.00   1.0000    6.0000
omega____ theta____ kappa____ phi______ frames
    -      113.0000   61.0000  -30.0000 62

 16 omega   38.00  113.00   1.0000    6.0000
omega____ theta____ kappa____ phi______ frames
    -      113.0000 -111.0000   60.0000 75

 17 omega  106.00  132.00   1.0000    6.0000
omega____ theta____ kappa____ phi______ frames
    -      113.0000  -77.0000 -180.0000 26

 18 omega   36.00   69.00   1.0000    6.0000
omega____ theta____ kappa____ phi______ frames
    -      113.0000  -30.0000  150.0000 33

 19 omega   49.00  103.00   1.0000    6.0000
omega____ theta____ kappa____ phi______ frames
    -      113.0000  -77.0000 -180.0000 54

 20 omega   85.00  137.00   1.0000    6.0000
omega____ theta____ kappa____ phi______ frames
    -      113.0000   45.0000   30.0000 52

 21 omega   36.00   69.00   1.0000    6.0000
omega____ theta____ kappa____ phi______ frames
    -      113.0000  -30.0000 -180.0000 33

 22 omega   94.00  157.00   1.0000    6.0000
omega____ theta____ kappa____ phi______ frames
    -      113.0000   45.0000 -150.0000 63

 23 omega   37.00   65.00   1.0000    6.0000
omega____ theta____ kappa____ phi______ frames
    -      113.0000  -30.0000 -120.0000 28

 24 omega   37.00   63.00   1.0000    6.0000
omega____ theta____ kappa____ phi______ frames
    -      113.0000  -30.0000  -60.0000 26

 25 omega  123.00  155.00   1.0000    6.0000
omega____ theta____ kappa____ phi______ frames
    -      113.0000   61.0000 -180.0000 32

 26 omega   67.00  116.00   1.0000    6.0000
omega____ theta____ kappa____ phi______ frames
    -      113.0000 -111.0000  -90.0000 49

 27 omega  -96.00  -70.00   1.0000    1.5000
omega____ theta____ kappa____ phi______ frames
    -      -40.8256  125.0000  -60.0000 26

 28 omega  -28.00   -2.00   1.0000    1.5000
omega____ theta____ kappa____ phi______ frames
    -      -40.8256  125.0000  -60.0000 26

 29 omega  -61.00  -11.00   1.0000    6.0000
omega____ theta____ kappa____ phi______ frames
    -      -83.0000   30.0000  120.0000 50

 30 omega   56.00  110.00   1.0000    6.0000
omega____ theta____ kappa____ phi______ frames
    -      113.0000  -61.0000  -90.0000 54

 31 omega   77.00  102.00   1.0000    6.0000
omega____ theta____ kappa____ phi______ frames
    -      113.0000  -94.0000  -30.0000 25

 32 omega   82.00  139.00   1.0000    6.0000
omega____ theta____ kappa____ phi______ frames
    -      113.0000  -15.0000 -180.0000 57
;
_diffrn_measurement_device '\k-geometry diffractometer'
_diffrn_measurement_device_type 'Agilent SuperNova'
_diffrn_measurement_method '\w scans'
_diffrn_orient_matrix_UB_11 -0.0721018
_diffrn_orient_matrix_UB_12 -0.0942336
_diffrn_orient_matrix_UB_13 0.0172997
_diffrn_orient_matrix_UB_21 -0.0657251
_diffrn_orient_matrix_UB_22 -0.0106613
_diffrn_orient_matrix_UB_23 -0.1814351
_diffrn_orient_matrix_UB_31 0.2283355
_diffrn_orient_matrix_UB_32 -0.0329595
_diffrn_orient_matrix_UB_33 0.0088459
_diffrn_radiation_monochromator 'Multilayer optics'
_diffrn_radiation_probe x-ray
_diffrn_radiation_source 'Nova (Cu) X-ray micro-source'
_diffrn_radiation_type CuK\a
_diffrn_radiation_wavelength 1.54184
_diffrn_reflns_av_R_equivalents 0.0335
_diffrn_reflns_av_unetI/netI 0.0416
_diffrn_reflns_Laue_measured_fraction_full 0.999
_diffrn_reflns_Laue_measured_fraction_max 0.999
_diffrn_reflns_limit_h_max 7
_diffrn_reflns_limit_h_min -6
_diffrn_reflns_limit_k_max 19
_diffrn_reflns_limit_k_min -19
_diffrn_reflns_limit_l_max 10
_diffrn_reflns_limit_l_min -11
_diffrn_reflns_number 7348
_diffrn_reflns_point_group_measured_fraction_max 0.998
_diffrn_reflns_theta_full 67.684
_diffrn_reflns_theta_max 70.979
_diffrn_reflns_theta_min 5.247
_diffrn_source 'SuperNova (Cu) X-ray Source'
_diffrn_source_current 0.8
_diffrn_source_power 0.04
_diffrn_source_voltage 50
_exptl_absorpt_coefficient_mu 0.712
_exptl_absorpt_correction_T_max 0.965
_exptl_absorpt_correction_T_min 0.827
_exptl_absorpt_correction_type analytical
_exptl_absorpt_process_details
;
        CrysAlisPro, Agilent Technologies,
        Version 1.171.36.24 (release 03-12-2012 CrysAlis171 .NET)
        (compiled Dec  3 2012,18:21:49)
Analytical numeric absorption correction using a multifaceted crystal
                        model based on expressions derived by R.C. Clark & J.S.
        (Clark, R. C. & Reid, J. S. (1995). Acta Cryst. A51, 887-897)
;
_exptl_crystal_colour colourless
_exptl_crystal_density_diffrn 1.287
_exptl_crystal_density_method 'not measured'
_exptl_crystal_description plate
_exptl_crystal_F_000 344
_exptl_crystal_size_max 0.4932
_exptl_crystal_size_mid 0.3023
_exptl_crystal_size_min 0.0661
_refine_diff_density_max 0.305
_refine_diff_density_min -0.172
_refine_diff_density_rms 0.041
_refine_ls_abs_structure_details
;
The Friedel pair coverage of the experiment is almost complete (100%).
Analysis of the absolute structure using likelihood methods
(Hooft, Straver & Spek, 2008) was performed using PLATON (Spek, 2011).
 The results indicated that the absolute structure had been correctly
 assigned. The method calculated that the probability that the structure 
is inverted is smaller than 10-26. The absolute structure parameter y 
(Hooft, Straver & Spek, 2008) was calculated using PLATON (Spek,
2010). The resulting value was y=-0.08(10), which together with Flack parameter 
value, indicate that the absolute structure has sureley been determined 
correctly.

Flack, H. D. (1983), Acta Cryst. A39, 876-881
Flack & G. Bernardinelli, Acta Cryst. 1999, A55, 908-915; 
H. D. Flack & G. Bernardinelli, J. Appl. Cryst. 2000, 33, 1143-1148.

R. W. W. Hooft, L. H. Straver & A. L. Spek, J. Appl. Cryst. 2008, 41, 96-103
A. L. Spek (2010) PLATON, Utrecht, The Netherlands; 
A. L. Spek, J. Appl. Cryst. 2003, 36, 7-13
A. L. Thompson & D. J. Watkin, Tetrahedron: Asymmetry 2009, 20, 712--717

;
_refine_ls_abs_structure_Flack -0.06(13)
_refine_ls_extinction_method none
_refine_ls_goodness_of_fit_ref 1.068
_refine_ls_hydrogen_treatment mixed
_refine_ls_matrix_type full
_refine_ls_number_parameters 222
_refine_ls_number_reflns 3220
_refine_ls_number_restraints 2
_refine_ls_restrained_S_all 1.068
_refine_ls_R_factor_all 0.0376
_refine_ls_R_factor_gt 0.0368
_refine_ls_shift/su_max 0
_refine_ls_shift/su_mean 0
_refine_ls_structure_factor_coef Fsqd
_refine_ls_weighting_details 'w=1/[\s^2^(Fo^2^)+(0.0463P)^2^+0.2459P] where P=(Fo^2^+2Fc^2^)/3'
_refine_ls_weighting_scheme calc
_refine_ls_wR_factor_gt 0.0936
_refine_ls_wR_factor_ref 0.0944
_reflns_number_gt 3151
_reflns_number_total 3220
_reflns_threshold_expression 'I > 2\s(I)'
_cod_data_source_file ja5b13385_si_001.cif
_cod_data_source_block a2014315_aitor10
_cod_depositor_comments 'Adding full bibliography for 4124940--4124941.cif.'
_cod_original_cell_volume 837.31(3)
_cod_database_code 4124940

loop_
_space_group_symop_operation_xyz
'x, y, z'
'-x, y+1/2, -z'

loop_
_atom_site_label
_atom_site_type_symbol
_atom_site_fract_x
_atom_site_fract_y
_atom_site_fract_z
_atom_site_U_iso_or_equiv
_atom_site_adp_type
_atom_site_occupancy
_atom_site_calc_flag
O1 O 1.2370(3) 0.57477(12) 0.6760(2) 0.0214(4) Uani 1 d
O2 O 0.4573(3) 0.41373(12) 0.0477(2) 0.0266(4) Uani 1 d
O3 O 0.6053(4) 0.24097(12) 0.3215(2) 0.0288(5) Uani 1 d
N1 N 1.0658(3) 0.54869(13) 0.7151(3) 0.0177(4) Uani 1 d
N2 N 1.2022(4) 0.48246(17) 0.3512(3) 0.0277(5) Uani 1 d
C1 C 1.0801(4) 0.53115(16) 0.8696(3) 0.0212(5) Uani 1 d
H1 H 1.2139 0.5387 0.9479 0.025 Uiso 1 calc
C2 C 0.9047(4) 0.50280(18) 0.9144(3) 0.0219(5) Uani 1 d
H2 H 0.9186 0.4897 1.0225 0.026 Uiso 1 calc
C3 C 0.7071(4) 0.49327(16) 0.8019(3) 0.0217(5) Uani 1 d
H3A H 0.5831 0.4759 0.8318 0.026 Uiso 1 calc
C4 C 0.6962(4) 0.50991(16) 0.6439(3) 0.0190(5) Uani 1 d
H4 H 0.5625 0.5034 0.5649 0.023 Uiso 1 calc
C5 C 0.8755(4) 0.53568(15) 0.5995(3) 0.0168(5) Uani 1 d
C6 C 0.8787(4) 0.55453(15) 0.4300(3) 0.0170(5) Uani 1 d
C7 C 0.6869(4) 0.51171(16) 0.3052(3) 0.0169(5) Uani 1 d
H7A H 0.5509 0.5351 0.3195 0.02 Uiso 1 calc
H7B H 0.6935 0.5287 0.1979 0.02 Uiso 1 calc
C8 C 0.6816(4) 0.41208(16) 0.3144(3) 0.0186(5) Uani 1 d
H8A H 0.8293 0.3892 0.3315 0.022 Uiso 1 calc
H8B H 0.6313 0.3948 0.4066 0.022 Uiso 1 calc
C9 C 0.5364(4) 0.37171(16) 0.1664(3) 0.0173(5) Uani 1 d
C10 C 0.4889(4) 0.27348(17) 0.1698(3) 0.0210(5) Uani 1 d
C11 C 0.2481(5) 0.2631(2) 0.1488(4) 0.0324(7) Uani 1 d
H11A H 0.213 0.201 0.1507 0.049 Uiso 1 calc
H11B H 0.1676 0.2884 0.047 0.049 Uiso 1 calc
H11C H 0.2091 0.2932 0.2352 0.049 Uiso 1 calc
C12 C 0.5572(6) 0.22906(19) 0.0363(3) 0.0326(7) Uani 1 d
H12A H 0.712 0.2373 0.0528 0.049 Uiso 1 calc
H12B H 0.4782 0.2547 -0.0656 0.049 Uiso 1 calc
H12C H 0.5251 0.1666 0.0359 0.049 Uiso 1 calc
C13 C 0.8694(5) 0.65375(16) 0.4012(3) 0.0213(5) Uani 1 d
C14 C 0.7041(5) 0.70071(19) 0.4364(3) 0.0269(6) Uani 1 d
H14 H 0.6059 0.6719 0.4821 0.032 Uiso 1 calc
C15 C 0.6827(6) 0.7893(2) 0.4048(4) 0.0349(7) Uani 1 d
H15 H 0.5705 0.8211 0.4296 0.042 Uiso 1 calc
C16 C 0.8234(6) 0.83118(19) 0.3377(4) 0.0366(8) Uani 1 d
H16 H 0.8069 0.8917 0.3149 0.044 Uiso 1 calc
C17 C 0.9880(6) 0.7857(2) 0.3035(4) 0.0378(8) Uani 1 d
H17 H 1.0855 0.815 0.2579 0.045 Uiso 1 calc
C18 C 1.0122(5) 0.6968(2) 0.3354(3) 0.0285(6) Uani 1 d
H18 H 1.1265 0.6656 0.3121 0.034 Uiso 1 calc
C19 C 1.0730(4) 0.51647(17) 0.3977(3) 0.0200(5) Uani 1 d
H3 H 0.672(5) 0.1980(16) 0.308(4) 0.024 Uiso 1 d

loop_
_atom_site_aniso_label
_atom_site_aniso_U_11
_atom_site_aniso_U_22
_atom_site_aniso_U_33
_atom_site_aniso_U_23
_atom_site_aniso_U_13
_atom_site_aniso_U_12
O1 0.0179(8) 0.0209(9) 0.0240(9) -0.0014(7) 0.0039(7) -0.0034(7)
O2 0.0375(11) 0.0185(9) 0.0183(9) 0.0034(8) -0.0012(8) -0.0031(8)
O3 0.0463(12) 0.0143(8) 0.0175(9) 0.0008(7) -0.0045(8) 0.0059(8)
N1 0.0196(10) 0.0141(9) 0.0185(10) -0.0003(8) 0.0040(8) 0.0000(8)
N2 0.0213(11) 0.0342(13) 0.0283(12) -0.0081(10) 0.0084(9) -0.0042(10)
C1 0.0265(13) 0.0171(12) 0.0179(12) -0.0003(9) 0.0025(10) 0.0033(10)
C2 0.0289(13) 0.0207(12) 0.0153(11) 0.0033(10) 0.0045(10) 0.0059(10)
C3 0.0247(12) 0.0207(13) 0.0210(12) 0.0035(10) 0.0086(10) 0.0036(10)
C4 0.0200(12) 0.0162(11) 0.0184(12) -0.0001(10) 0.0013(9) 0.0017(9)
C5 0.0216(12) 0.0105(10) 0.0163(12) 0.0008(8) 0.0021(9) 0.0018(9)
C6 0.0187(11) 0.0152(11) 0.0165(11) 0.0002(9) 0.0037(9) -0.0023(9)
C7 0.0195(11) 0.0142(11) 0.0152(11) 0.0004(9) 0.0017(9) -0.0001(9)
C8 0.0210(11) 0.0150(11) 0.0173(12) -0.0005(10) 0.0013(9) -0.0016(10)
C9 0.0201(12) 0.0160(11) 0.0150(12) 0.0010(9) 0.0035(9) -0.0001(9)
C10 0.0316(13) 0.0141(11) 0.0127(11) 0.0020(9) -0.0016(10) -0.0001(10)
C11 0.0358(16) 0.0282(15) 0.0273(14) 0.0037(12) -0.0008(12) -0.0123(12)
C12 0.0517(19) 0.0218(14) 0.0191(14) -0.0017(11) 0.0015(13) 0.0115(12)
C13 0.0324(14) 0.0143(12) 0.0135(11) 0.0017(9) 0.0004(10) -0.0034(10)
C14 0.0431(16) 0.0180(13) 0.0198(13) -0.0023(10) 0.0093(11) 0.0014(11)
C15 0.059(2) 0.0184(13) 0.0219(13) -0.0026(11) 0.0018(13) 0.0077(13)
C16 0.060(2) 0.0147(13) 0.0214(13) 0.0021(11) -0.0108(13) -0.0077(13)
C17 0.0425(17) 0.0350(17) 0.0254(14) 0.0118(13) -0.0077(13) -0.0241(14)
C18 0.0277(14) 0.0308(15) 0.0233(14) 0.0064(11) 0.0010(11) -0.0074(12)
C19 0.0193(12) 0.0213(12) 0.0175(12) -0.0006(10) 0.0022(9) -0.0037(9)

loop_
_atom_type_symbol
_atom_type_number_in_cell
C 38
H 40
N 4
O 6

loop_
_exptl_crystal_face_index_h
_exptl_crystal_face_index_k
_exptl_crystal_face_index_l
_exptl_crystal_face_perp_dist
0 0 -6 0.0131
-1 9 1 0.1174
0 -10 -1 0.1086
4 2 -1 0.1738
-1 10 1 0.1196
-4 -1 1 0.2625
0 0 5 0.0361

loop_
_geom_angle_atom_site_label_1
_geom_angle_atom_site_label_2
_geom_angle_atom_site_label_3
_geom_angle
C10 O3 H3 108(3)
O1 N1 C1 119.7(2)
O1 N1 C5 119.9(2)
C1 N1 C5 120.3(2)
N1 C1 H1 119.4
N1 C1 C2 121.2(2)
C2 C1 H1 119.4
C1 C2 H2 120
C1 C2 C3 120.1(2)
C3 C2 H2 120
C2 C3 H3A 121
C2 C3 C4 118.0(2)
C4 C3 H3A 121
C3 C4 H4 119.3
C5 C4 C3 121.4(2)
C5 C4 H4 119.3
N1 C5 C4 118.9(2)
N1 C5 C6 116.1(2)
C4 C5 C6 124.9(2)
C5 C6 C7 112.5(2)
C5 C6 C13 109.72(19)
C13 C6 C7 108.38(19)
C19 C6 C5 110.9(2)
C19 C6 C7 104.6(2)
C19 C6 C13 110.7(2)
C6 C7 H7A 108.7
C6 C7 H7B 108.7
H7A C7 H7B 107.6
C8 C7 C6 114.21(19)
C8 C7 H7A 108.7
C8 C7 H7B 108.7
C7 C8 H8A 109.1
C7 C8 H8B 109.1
H8A C8 H8B 107.8
C9 C8 C7 112.5(2)
C9 C8 H8A 109.1
C9 C8 H8B 109.1
O2 C9 C8 122.3(2)
O2 C9 C10 120.0(2)
C8 C9 C10 117.7(2)
O3 C10 C9 107.8(2)
O3 C10 C11 109.4(2)
O3 C10 C12 111.8(2)
C11 C10 C9 107.6(2)
C12 C10 C9 108.6(2)
C12 C10 C11 111.5(2)
C10 C11 H11A 109.5
C10 C11 H11B 109.5
C10 C11 H11C 109.5
H11A C11 H11B 109.5
H11A C11 H11C 109.5
H11B C11 H11C 109.5
C10 C12 H12A 109.5
C10 C12 H12B 109.5
C10 C12 H12C 109.5
H12A C12 H12B 109.5
H12A C12 H12C 109.5
H12B C12 H12C 109.5
C14 C13 C6 118.1(2)
C18 C13 C6 122.6(3)
C18 C13 C14 119.2(3)
C13 C14 H14 119.9
C15 C14 C13 120.1(3)
C15 C14 H14 119.9
C14 C15 H15 119.9
C16 C15 C14 120.2(3)
C16 C15 H15 119.9
C15 C16 H16 119.9
C17 C16 C15 120.2(3)
C17 C16 H16 119.9
C16 C17 H17 119.9
C16 C17 C18 120.2(3)
C18 C17 H17 119.9
C13 C18 C17 120.0(3)
C13 C18 H18 120
C17 C18 H18 120
N2 C19 C6 169.5(3)

loop_
_geom_bond_atom_site_label_1
_geom_bond_atom_site_label_2
_geom_bond_distance
O1 N1 1.311(3)
O2 C9 1.210(3)
O3 C10 1.424(3)
O3 H3 0.817(14)
N1 C1 1.361(3)
N1 C5 1.373(3)
N2 C19 1.153(4)
C1 H1 0.95
C1 C2 1.372(4)
C2 H2 0.95
C2 C3 1.387(4)
C3 H3A 0.95
C3 C4 1.394(4)
C4 H4 0.95
C4 C5 1.382(4)
C5 C6 1.523(3)
C6 C7 1.553(3)
C6 C13 1.542(3)
C6 C19 1.485(4)
C7 H7A 0.99
C7 H7B 0.99
C7 C8 1.532(3)
C8 H8A 0.99
C8 H8B 0.99
C8 C9 1.507(3)
C9 C10 1.540(3)
C10 C11 1.526(4)
C10 C12 1.525(4)
C11 H11A 0.98
C11 H11B 0.98
C11 H11C 0.98
C12 H12A 0.98
C12 H12B 0.98
C12 H12C 0.98
C13 C14 1.395(4)
C13 C18 1.387(4)
C14 H14 0.95
C14 C15 1.386(4)
C15 H15 0.95
C15 C16 1.375(5)
C16 H16 0.95
C16 C17 1.376(6)
C17 H17 0.95
C17 C18 1.392(4)
C18 H18 0.95

loop_
_geom_torsion_atom_site_label_1
_geom_torsion_atom_site_label_2
_geom_torsion_atom_site_label_3
_geom_torsion_atom_site_label_4
_geom_torsion
O1 N1 C1 C2 -179.3(2)
O1 N1 C5 C4 -178.7(2)
O1 N1 C5 C6 -0.9(3)
O2 C9 C10 O3 178.9(2)
O2 C9 C10 C11 -63.3(3)
O2 C9 C10 C12 57.6(3)
N1 C1 C2 C3 -1.4(4)
N1 C5 C6 C7 161.9(2)
N1 C5 C6 C13 -77.3(3)
N1 C5 C6 C19 45.2(3)
C1 N1 C5 C4 4.1(3)
C1 N1 C5 C6 -178.1(2)
C1 C2 C3 C4 2.5(4)
C2 C3 C4 C5 -0.4(4)
C3 C4 C5 N1 -2.9(4)
C3 C4 C5 C6 179.5(2)
C4 C5 C6 C7 -20.4(3)
C4 C5 C6 C13 100.3(3)
C4 C5 C6 C19 -137.1(2)
C5 N1 C1 C2 -2.0(4)
C5 C6 C7 C8 -61.3(3)
C5 C6 C13 C14 -53.1(3)
C5 C6 C13 C18 130.0(3)
C5 C6 C19 N2 134.4(15)
C6 C7 C8 C9 -163.4(2)
C6 C13 C14 C15 -176.7(3)
C6 C13 C18 C17 176.2(2)
C7 C6 C13 C14 70.1(3)
C7 C6 C13 C18 -106.9(3)
C7 C6 C19 N2 12.9(16)
C7 C8 C9 O2 8.9(4)
C7 C8 C9 C10 -170.7(2)
C8 C9 C10 O3 -1.4(3)
C8 C9 C10 C11 116.4(3)
C8 C9 C10 C12 -122.7(3)
C13 C6 C7 C8 177.2(2)
C13 C6 C19 N2 -103.6(15)
C13 C14 C15 C16 0.4(4)
C14 C13 C18 C17 -0.7(4)
C14 C15 C16 C17 -0.9(4)
C15 C16 C17 C18 0.5(4)
C16 C17 C18 C13 0.3(4)
C18 C13 C14 C15 0.4(4)
C19 C6 C7 C8 59.1(3)
C19 C6 C13 C14 -175.8(2)
C19 C6 C13 C18 7.3(3)
